data_1534799
loop_
_publ_author_name
'Serezhkina, L.B.'
'Trunov, V.K.'
'Kholodkovskaya, L.N.'
'Kuchumova, N.V.'

_publ_section_title
;
 Crystal structure of K U O2 Cr O4 (O H) * 1.5(H2 O)
;
_journal_name_full
;
Koordinatsionnaya Khimiya (= Coordination Chemistry (USSR))
;
_journal_page_first 1288
_journal_page_last 1291
_journal_volume 16
_journal_year 1990
_chemical_formula_sum 'Cr H4 K O8.5 U'
_chemical_name_systematic 'K (U O2) (O H) (Cr O4) (H2 O)1.5'
_space_group_IT_number 14
_symmetry_space_group_name_Hall '-P 2ybc'
_symmetry_space_group_name_H-M 'P 1 21/c 1'
_cell_angle_alpha 90
_cell_angle_beta 104.12
_cell_angle_gamma 90
_cell_formula_units_Z 8
_cell_length_a 13.292
_cell_length_b 9.477
_cell_length_c 13.137
_cell_volume 1604.847
_citation_journal_id_ASTM KOKHDC
_cod_data_source_file Serezhkina_KOKHDC_1990_1057.cif
_cod_data_source_block H4Cr1K1O8.5U1
_cod_original_formula_sum 'H4 Cr1 K1 O8.5 U1'
_cod_database_code 1534799

loop_
_symmetry_equiv_pos_as_xyz
x,y,z
-x,y+1/2,-z+1/2
-x,-y,-z
x,-y-1/2,z-1/2

loop_
_atom_site_label
_atom_site_type_symbol
_atom_site_fract_x
_atom_site_fract_y
_atom_site_fract_z
_atom_site_occupancy
_atom_site_U_iso_or_equiv
O16 O-2 0.508 0.928 0.597 1 0.0
K2 K+1 0.02 0.3908 0.1747 1 0.0
Cr2 Cr+6 0.22 0.4393 0.7098 1 0.0
O9 O-2 0.2837 0.342 0.8107 1 0.0
O11 O-2 0.226 0.358 0.602 1 0.0
O17 O-2 0.556 0.651 0.783 1 0.0
O1 O-2 0.3852 0.362 0.477 1 0.0
O15 O-2 -0.04 0.166 0.017 1 0.0
Cr1 Cr+6 0.2259 0.5472 0.0186 1 0.0
O5 O-2 0.2823 0.64 0.1248 1 0.0
O10 O-2 0.2775 0.599 0.712 1 0.0
O6 O-2 0.287 0.393 0.0204 1 0.0
O2 O-2 0.1158 0.297 0.3877 1 0.0
U1 U+6 0.2517 0.32666 0.43209 1 0.0
U2 U+6 0.25018 0.68475 0.29269 1 0.0
H2 H+1 0.543 0.557 0.793 1 0.0
H1 H+1 0.521 0.695 0.812 1 0.0
O12 O-2 0.102 0.458 0.715 1 0.0
O4 O-2 0.1125 0.692 0.2352 1 0.0
O14 O-2 0.2273 0.568 0.4434 1 0.0
K1 K+1 0.422 0.6544 0.5818 1 0.0
O7 O-2 0.226 0.637 -0.089 1 0.0
O13 O-2 0.245 0.438 0.2708 1 0.0
O8 O-2 0.108 0.514 0.02 1 0.0
O3 O-2 0.386 0.676 0.3496 1 0.0
